data_2013034
loop_
_publ_author_name
'Baum, Gerhard'
'Blake, Alexander J.'
'Fenske, Dieter'
'Hubberstey, Peter'
'Julio, Carine'
'Withersby, Matthew A.'

_publ_section_title
;(Acetonitrile)[2,6-bis(pyrazol-1-yl)pyridine](isonicotinamide)copper(II)--tetrafluoroborate--acetonitrile
 (1/2/2)
;
_journal_issue 11
_journal_name_full 'Acta Crystallographica Section C'
_journal_page_first m542
_journal_page_last m544
_journal_paper_doi 10.1107/S0108270102018097
_journal_volume 58
_journal_year 2002
_chemical_formula_iupac '[Cu (C2 H3 N) (C11 H9 N5) (C6 H6 N2 O)] (B F4)2, 2C2 H3 N'
_chemical_formula_moiety 'C19 H18 Cu N8 O 2+, 2B F4 1-, 2C2 H3 N'
_chemical_formula_sum 'C23 H24 B2 Cu F8 N10 O'
_chemical_formula_weight 693.68
_chemical_name_systematic
;
Acetonitrile[2,6-bis(pyrazol-1-yl)pyridine](isonicotinamide)copper(II)--
tetrafluoroborate--acetonitrile (1/2/2)
;
_space_group_IT_number 61
_symmetry_cell_setting orthorhombic
_symmetry_space_group_name_Hall '-P 2ac 2ab'
_symmetry_space_group_name_H-M 'P b c a'
_atom_sites_solution_hydrogens geom
_atom_sites_solution_primary direct
_atom_sites_solution_secondary difmap
_audit_creation_method SHELXL97
_cell_angle_alpha 90
_cell_angle_beta 90
_cell_angle_gamma 90
_cell_formula_units_Z 8
_cell_length_a 8.1790(16)
_cell_length_b 22.747(5)
_cell_length_c 31.752(6)
_cell_measurement_reflns_used 12955
_cell_measurement_temperature 193(2)
_cell_measurement_theta_max 25.5
_cell_measurement_theta_min 2.5
_cell_volume 5907(2)
_computing_cell_refinement IPDS
_computing_data_collection 'IPDS (Stoe & Cie, 1995)'
_computing_data_reduction IPDS
_computing_molecular_graphics 'CAMERON (Watkin et al., 1996)'
_computing_publication_material 'SHELXL97 and PLATON (Spek, 2002)'
_computing_structure_refinement 'SHELXL97 (Sheldrick, 1997)'
_computing_structure_solution 'SIR92 (Altomare et al., 1994)'
_diffrn_ambient_temperature 193(2)
_diffrn_measured_fraction_theta_full 0.927
_diffrn_measured_fraction_theta_max 0.921
_diffrn_measurement_device_type 'Stoe IPDS'
_diffrn_measurement_method 'area detector'
_diffrn_radiation_monochromator graphite
_diffrn_radiation_source 'fine-focus sealed tube'
_diffrn_radiation_type MoK\a
_diffrn_radiation_wavelength 0.71073
_diffrn_reflns_av_R_equivalents 0.052
_diffrn_reflns_av_sigmaI/netI 0.052
_diffrn_reflns_limit_h_max 9
_diffrn_reflns_limit_h_min -9
_diffrn_reflns_limit_k_max 25
_diffrn_reflns_limit_k_min -30
_diffrn_reflns_limit_l_max 29
_diffrn_reflns_limit_l_min -42
_diffrn_reflns_number 19461
_diffrn_reflns_theta_full 27.50
_diffrn_reflns_theta_max 28.07
_diffrn_reflns_theta_min 3.13
_diffrn_standards_decay_% none
_exptl_absorpt_coefficient_mu 0.828
_exptl_absorpt_correction_T_max 0.95
_exptl_absorpt_correction_T_min 0.84
_exptl_absorpt_correction_type multi-scan
_exptl_absorpt_process_details '(IPDS; Stoe & Cie, 1995)'
_exptl_crystal_colour green
_exptl_crystal_density_diffrn 1.560
_exptl_crystal_density_meas ?
_exptl_crystal_density_method 'not measured'
_exptl_crystal_description plate
_exptl_crystal_F_000 2808
_exptl_crystal_size_max 0.32
_exptl_crystal_size_mid 0.08
_exptl_crystal_size_min 0.02
_refine_diff_density_max 0.88
_refine_diff_density_min -0.74
_refine_ls_extinction_method none
_refine_ls_goodness_of_fit_ref 1.01
_refine_ls_hydrogen_treatment constr
_refine_ls_matrix_type full
_refine_ls_number_parameters 401
_refine_ls_number_reflns 6613
_refine_ls_number_restraints 40
_refine_ls_restrained_S_all 1.05
_refine_ls_R_factor_all 0.089
_refine_ls_R_factor_gt 0.059
_refine_ls_shift/su_max 0.002
_refine_ls_shift/su_mean 0.000
_refine_ls_structure_factor_coef Fsqd
_refine_ls_weighting_details 'calc w = 1/[\s^2^(Fo^2^)+(0.115P)^2^] where P = (Fo^2^+2Fc^2^)/3'
_refine_ls_weighting_scheme calc
_refine_ls_wR_factor_gt 0.157
_refine_ls_wR_factor_ref 0.175
_reflns_number_gt 4385
_reflns_number_total 6613
_reflns_threshold_expression I>2\s(I)
_cod_data_source_file gg1141.cif
_cod_data_source_block I
_cod_depositor_comments
;
The following automatic conversions were performed:

'_exptl_crystal_density_meas' value 'not measured' was changed to '?'
- the value is perceived as not measured.

Automatic conversion script
Id: cif_fix_values 3008 2015-01-20 13:52:24Z robertas 
;
_cod_original_sg_symbol_Hall '-P 2ac2ab'
_cod_database_code 2013034
_cod_database_fobs_code 2013034

loop_
_symmetry_equiv_pos_as_xyz
'x, y, z'
'-x+1/2, -y, z+1/2'
'-x, y+1/2, -z+1/2'
'x+1/2, -y+1/2, -z'
'-x, -y, -z'
'x-1/2, y, -z-1/2'
'x, -y-1/2, z-1/2'
'-x-1/2, y-1/2, z'

loop_
_atom_site_label
_atom_site_fract_x
_atom_site_fract_y
_atom_site_fract_z
_atom_site_U_iso_or_equiv
_atom_site_adp_type
_atom_site_calc_flag
_atom_site_refinement_flags
_atom_site_occupancy
_atom_site_disorder_assembly
_atom_site_disorder_group
_atom_site_type_symbol
Cu1 0.52637(6) 0.308975(16) 0.103332(14) 0.02755(15) Uani d . 1 . . Cu
N1 0.4945(4) 0.39363(12) 0.10617(9) 0.0261(6) Uani d . 1 . . N
C2 0.6115(5) 0.42767(14) 0.12180(11) 0.0285(7) Uani d . 1 . . C
C3 0.5956(5) 0.48748(15) 0.12475(12) 0.0351(8) Uani d . 1 . . C
H3 0.6795 0.5113 0.1364 0.042 Uiso calc R 1 . . H
C4 0.4513(5) 0.51138(15) 0.10985(14) 0.0383(9) Uani d . 1 . . C
H4 0.4363 0.5527 0.1113 0.046 Uiso calc R 1 . . H
C5 0.3278(5) 0.47697(15) 0.09290(13) 0.0370(9) Uani d . 1 . . C
H5 0.2285 0.4934 0.0828 0.044 Uiso calc R 1 . . H
C6 0.3583(5) 0.41722(13) 0.09158(11) 0.0261(7) Uani d . 1 . . C
N61 0.2532(4) 0.37461(11) 0.07436(9) 0.0270(6) Uani d . 1 . . N
N62 0.3070(4) 0.31766(11) 0.07441(10) 0.0304(7) Uani d . 1 . . N
C63 0.1926(5) 0.28783(15) 0.05390(13) 0.0345(8) Uani d . 1 . . C
H63 0.1958 0.2467 0.0489 0.041 Uiso calc R 1 . . H
C64 0.0666(5) 0.32513(16) 0.04063(13) 0.0358(8) Uani d . 1 . . C
H64 -0.0287 0.3144 0.0254 0.043 Uiso calc R 1 . . H
C65 0.1085(5) 0.37984(15) 0.05404(12) 0.0316(7) Uani d . 1 . . C
H65 0.0479 0.4150 0.0499 0.038 Uiso calc R 1 . . H
N21 0.7485(4) 0.39461(11) 0.13394(9) 0.0294(6) Uani d . 1 . . N
N22 0.7431(4) 0.33528(12) 0.12769(9) 0.0299(6) Uani d . 1 . . N
C23 0.8842(5) 0.31541(15) 0.14199(12) 0.0353(8) Uani d . 1 . . C
H23 0.9161 0.2753 0.1417 0.042 Uiso calc R 1 . . H
C24 0.9804(6) 0.36112(18) 0.15765(14) 0.0406(9) Uani d . 1 . . C
H24 1.0862 0.3580 0.1698 0.049 Uiso calc R 1 . . H
C25 0.8912(6) 0.41119(16) 0.15190(13) 0.0380(9) Uani d . 1 . . C
H25 0.9231 0.4501 0.1591 0.046 Uiso calc R 1 . . H
N11 0.5693(4) 0.22559(11) 0.09176(10) 0.0285(6) Uani d . 1 . . N
C12 0.7079(5) 0.20804(13) 0.07385(12) 0.0311(8) Uani d . 1 . . C
H12 0.7908 0.2365 0.0688 0.037 Uiso calc R 1 . . H
C13 0.7373(5) 0.15040(14) 0.06217(12) 0.0329(8) Uani d . 1 . . C
H13 0.8380 0.1394 0.0495 0.040 Uiso calc R 1 . . H
C14 0.6156(5) 0.10920(13) 0.06944(11) 0.0276(7) Uani d . 1 . . C
C15 0.4735(5) 0.12711(14) 0.08878(12) 0.0312(7) Uani d . 1 . . C
H15 0.3896 0.0994 0.0947 0.037 Uiso calc R 1 . . H
C16 0.4535(5) 0.18550(14) 0.09951(12) 0.0308(7) Uani d . 1 . . C
H16 0.3549 0.1975 0.1127 0.037 Uiso calc R 1 . . H
C17 0.6301(5) 0.04512(13) 0.05692(12) 0.0311(8) Uani d . 1 . . C
O17 0.5367(4) 0.00906(11) 0.07204(10) 0.0437(7) Uani d . 1 . . O
N17 0.7451(5) 0.03136(12) 0.02906(11) 0.0390(8) Uani d . 1 . . N
H17A 0.7566 -0.0053 0.0207 0.047 Uiso calc R 1 . . H
H17B 0.8098 0.0589 0.0190 0.047 Uiso calc R 1 . . H
B1 0.1475(5) 0.12611(15) -0.00064(12) 0.0314(8) Uani d D 1 . . B
F11A 0.0250(6) 0.0869(2) -0.01047(14) 0.0361(12) Uiso d PD 0.57 A 1 F
F12A 0.2924(5) 0.09134(17) 0.00153(16) 0.0362(10) Uiso d PD 0.57 A 1 F
F13A 0.1517(7) 0.1775(2) -0.02314(18) 0.0438(14) Uiso d PD 0.57 A 1 F
F14A 0.1375(7) 0.1399(2) 0.04272(15) 0.0439(14) Uiso d PD 0.57 A 1 F
F11B -0.0059(7) 0.1004(3) -0.01074(18) 0.0333(15) Uiso d PD 0.43 A 2 F
F12B 0.2772(9) 0.0931(3) -0.0126(3) 0.055(2) Uiso d PD 0.43 A 2 F
F13B 0.1690(9) 0.1678(3) -0.0328(2) 0.0413(18) Uiso d PD 0.43 A 2 F
F14B 0.1282(9) 0.1545(3) 0.03640(18) 0.0418(17) Uiso d PD 0.43 A 2 F
B2 1.0488(6) 0.16208(18) 0.17207(15) 0.0475(12) Uani d D 1 . . B
F21A 0.9755(8) 0.2040(2) 0.19773(15) 0.0488(13) Uiso d PD 0.60 B 1 F
F22A 1.0674(8) 0.1894(2) 0.13152(15) 0.0616(13) Uiso d PD 0.60 B 1 F
F23A 1.2059(7) 0.1514(3) 0.1869(2) 0.0726(16) Uiso d PD 0.60 B 1 F
F24A 0.9480(8) 0.1165(3) 0.1674(2) 0.0853(19) Uiso d PD 0.60 B 1 F
F21B 1.0372(13) 0.2085(3) 0.1977(2) 0.059(2) Uiso d PD 0.40 B 2 F
F22B 0.9892(17) 0.1684(6) 0.1329(3) 0.118(4) Uiso d PD 0.40 B 2 F
F23B 1.1988(10) 0.1355(4) 0.1695(3) 0.080(3) Uiso d PD 0.40 B 2 F
F24B 0.9687(11) 0.1112(3) 0.1900(3) 0.069(2) Uiso d PD 0.40 B 2 F
N2 0.4097(5) 0.29291(14) 0.16880(11) 0.0400(8) Uani d . 1 . . N
C21 0.3516(5) 0.29218(15) 0.20130(13) 0.0369(8) Uani d . 1 . . C
C22 0.2758(7) 0.2915(2) 0.24242(13) 0.0510(11) Uani d . 1 . . C
H22A 0.2420 0.3314 0.2500 0.076 Uiso calc R 1 . . H
H22B 0.3542 0.2768 0.2633 0.076 Uiso calc R 1 . . H
H22C 0.1798 0.2657 0.2418 0.076 Uiso calc R 1 . . H
N3 0.5626(8) 0.0452(2) 0.18208(18) 0.0770(16) Uani d . 1 . . N
C31 0.5720(7) 0.0925(2) 0.19272(15) 0.0504(11) Uani d . 1 . . C
C32 0.5849(8) 0.1528(2) 0.20617(19) 0.0633(14) Uani d . 1 . . C
H32A 0.7005 0.1639 0.2080 0.095 Uiso calc R 1 . . H
H32B 0.5337 0.1572 0.2339 0.095 Uiso calc R 1 . . H
H32C 0.5293 0.1783 0.1858 0.095 Uiso calc R 1 . . H
N4 0.5251(9) 0.4160(3) 0.2284(2) 0.0872(18) Uani d . 1 . . N
C41 0.4310(9) 0.4523(3) 0.22369(18) 0.0673(17) Uani d . 1 . . C
C42 0.3117(10) 0.4987(3) 0.2179(2) 0.083(2) Uani d . 1 . . C
H42A 0.2559 0.5063 0.2447 0.125 Uiso calc R 1 . . H
H42B 0.2313 0.4866 0.1968 0.125 Uiso calc R 1 . . H
H42C 0.3671 0.5345 0.2085 0.125 Uiso calc R 1 . . H

loop_
_atom_site_aniso_label
_atom_site_aniso_U_11
_atom_site_aniso_U_22
_atom_site_aniso_U_33
_atom_site_aniso_U_12
_atom_site_aniso_U_13
_atom_site_aniso_U_23
Cu1 0.0260(3) 0.0204(2) 0.0363(2) 0.00328(14) -0.00215(17) -0.00143(14)
N1 0.0221(18) 0.0233(12) 0.0328(14) 0.0018(10) -0.0026(11) -0.0020(10)
C2 0.026(2) 0.0270(14) 0.0321(17) -0.0006(12) -0.0015(14) -0.0005(12)
C3 0.033(2) 0.0277(15) 0.044(2) 0.0008(14) -0.0046(16) -0.0042(14)
C4 0.038(3) 0.0236(15) 0.054(2) 0.0038(14) -0.0081(17) -0.0062(14)
C5 0.030(3) 0.0287(16) 0.052(2) 0.0051(14) -0.0053(16) -0.0030(15)
C6 0.021(2) 0.0254(14) 0.0317(16) 0.0040(12) -0.0001(12) -0.0022(11)
N61 0.0245(18) 0.0229(12) 0.0337(14) 0.0038(10) -0.0028(12) -0.0024(10)
N62 0.0293(19) 0.0210(12) 0.0411(16) 0.0036(10) -0.0014(12) -0.0028(11)
C63 0.030(2) 0.0284(15) 0.045(2) 0.0012(13) -0.0029(16) -0.0023(14)
C64 0.028(2) 0.0351(17) 0.044(2) -0.0018(14) -0.0077(15) -0.0016(14)
C65 0.024(2) 0.0316(15) 0.0390(19) 0.0051(13) -0.0010(14) 0.0016(13)
N21 0.0271(19) 0.0262(13) 0.0348(15) 0.0011(11) -0.0052(12) -0.0009(11)
N22 0.0303(19) 0.0251(12) 0.0343(15) 0.0037(11) -0.0033(12) 0.0017(10)
C23 0.035(3) 0.0344(16) 0.0366(18) 0.0082(14) -0.0044(15) 0.0035(14)
C24 0.031(3) 0.044(2) 0.047(2) 0.0036(16) -0.0115(17) 0.0000(16)
C25 0.032(3) 0.0395(18) 0.042(2) -0.0011(15) -0.0093(16) -0.0010(15)
N11 0.028(2) 0.0207(12) 0.0365(15) 0.0011(10) 0.0006(12) 0.0008(10)
C12 0.026(2) 0.0202(13) 0.047(2) -0.0010(12) 0.0063(15) -0.0007(13)
C13 0.027(2) 0.0242(14) 0.048(2) -0.0001(13) 0.0068(15) -0.0011(13)
C14 0.029(2) 0.0217(13) 0.0318(17) 0.0018(12) 0.0017(13) 0.0010(11)
C15 0.027(2) 0.0261(15) 0.0403(18) -0.0033(13) 0.0044(15) -0.0012(13)
C16 0.027(2) 0.0250(15) 0.0400(18) 0.0005(12) 0.0056(14) -0.0012(13)
C17 0.029(2) 0.0218(14) 0.043(2) -0.0007(12) 0.0022(15) -0.0024(12)
O17 0.0410(19) 0.0244(11) 0.0657(19) -0.0079(11) 0.0194(14) -0.0041(11)
N17 0.047(2) 0.0202(12) 0.0501(19) -0.0025(12) 0.0166(16) -0.0041(12)
B1 0.028(2) 0.0288(16) 0.038(2) -0.0047(14) 0.0027(16) -0.0054(14)
B2 0.044(4) 0.042(2) 0.057(3) 0.009(2) -0.001(2) -0.007(2)
N2 0.044(2) 0.0364(15) 0.0399(18) 0.0021(14) 0.0070(15) -0.0002(13)
C21 0.034(2) 0.0343(17) 0.042(2) 0.0042(14) -0.0036(17) 0.0027(15)
C22 0.055(3) 0.064(3) 0.034(2) 0.003(2) 0.0069(19) 0.0048(18)
N3 0.100(5) 0.050(2) 0.081(4) 0.005(2) 0.022(3) -0.012(2)
C31 0.052(3) 0.049(2) 0.050(3) 0.011(2) 0.008(2) -0.0031(19)
C32 0.070(4) 0.054(3) 0.065(3) 0.008(2) -0.003(3) -0.016(2)
N4 0.100(5) 0.065(3) 0.097(4) -0.002(3) -0.002(4) 0.000(3)
C41 0.089(5) 0.056(3) 0.058(3) -0.023(3) 0.002(3) 0.004(2)
C42 0.091(6) 0.083(4) 0.074(4) 0.001(4) 0.003(4) 0.015(3)

loop_
_atom_type_symbol
_atom_type_description
_atom_type_scat_dispersion_real
_atom_type_scat_dispersion_imag
_atom_type_scat_source
C C 0.0033 0.0016 'International Tables Vol C Tables 4.2.6.8 and 6.1.1.4'
H H 0.0000 0.0000 'International Tables Vol C Tables 4.2.6.8 and 6.1.1.4'
B B 0.0013 0.0007 'International Tables Vol C Tables 4.2.6.8 and 6.1.1.4'
N N 0.0061 0.0033 'International Tables Vol C Tables 4.2.6.8 and 6.1.1.4'
F F 0.0171 0.0103 'International Tables Vol C Tables 4.2.6.8 and 6.1.1.4'
Cu Cu 0.3201 1.2651 'International Tables Vol C Tables 4.2.6.8 and 6.1.1.4'
O O 0.0106 0.0060 'International Tables Vol C Tables 4.2.6.8 and 6.1.1.4'

loop_
_geom_angle_atom_site_label_1
_geom_angle_atom_site_label_2
_geom_angle_atom_site_label_3
_geom_angle
_geom_angle_publ_flag
N1 Cu1 N2 93.41(12) y
N1 Cu1 N11 171.42(13) y
N1 Cu1 N22 78.87(12) y
N1 Cu1 N62 78.80(11) y
N2 Cu1 N11 95.12(12) y
N2 Cu1 N22 93.70(14) y
N2 Cu1 N62 93.29(14) y
N11 Cu1 N22 101.55(12) y
N11 Cu1 N62 99.67(12) y
N22 Cu1 N62 156.94(11) y
C6 N1 C2 120.1(3) ?
C6 N1 Cu1 119.9(2) ?
C2 N1 Cu1 119.9(2) ?
C21 N2 Cu1 171.8(3) ?
N2 C21 C22 179.3(5) ?
N1 C2 C3 122.5(3) ?
N1 C2 N21 111.5(3) ?
C3 C2 N21 126.1(3) ?
C2 C3 C4 116.6(3) ?
C2 C3 H3 121.7 ?
C4 C3 H3 121.7 ?
C3 C4 C5 122.2(3) ?
C3 C4 H4 118.9 ?
C5 C4 H4 118.9 ?
C6 C5 C4 115.8(4) ?
C6 C5 H5 122.1 ?
C4 C5 H5 122.1 ?
N1 C6 C5 122.8(3) ?
N1 C6 N61 111.8(3) ?
C5 C6 N61 125.4(3) ?
C65 N61 N62 111.4(3) ?
C65 N61 C6 131.3(3) ?
N62 N61 C6 117.1(3) ?
C63 N62 N61 104.9(3) ?
C63 N62 Cu1 142.9(2) ?
N61 N62 Cu1 112.2(2) ?
N62 C63 C64 110.9(3) ?
N62 C63 H63 124.5 ?
C64 C63 H63 124.5 ?
C65 C64 C63 106.0(3) ?
C65 C64 H64 127.0 ?
C63 C64 H64 127.0 ?
N61 C65 C64 106.8(3) ?
N61 C65 H65 126.6 ?
C64 C65 H65 126.6 ?
C25 N21 N22 111.4(3) ?
C25 N21 C2 131.0(3) ?
N22 N21 C2 117.6(3) ?
C23 N22 N21 105.1(3) ?
C23 N22 Cu1 142.7(2) ?
N21 N22 Cu1 112.1(2) ?
N22 C23 C24 111.1(3) ?
N22 C23 H23 124.4 ?
C24 C23 H23 124.4 ?
C25 C24 C23 105.8(4) ?
C25 C24 H24 127.1 ?
C23 C24 H24 127.1 ?
N21 C25 C24 106.6(3) ?
N21 C25 H25 126.7 ?
C24 C25 H25 126.7 ?
C12 N11 C16 118.5(3) ?
C12 N11 Cu1 121.5(2) ?
C16 N11 Cu1 119.8(3) ?
N11 C12 C13 123.2(3) ?
N11 C12 H12 118.4 ?
C13 C12 H12 118.4 ?
C12 C13 C14 118.1(3) ?
C12 C13 H13 120.9 ?
C14 C13 H13 120.9 ?
C15 C14 C13 118.7(3) ?
C15 C14 C17 117.9(3) ?
C13 C14 C17 123.4(3) ?
C14 C15 C16 119.6(3) ?
C14 C15 H15 120.2 ?
C16 C15 H15 120.2 ?
N11 C16 C15 121.8(3) ?
N11 C16 H16 119.1 ?
C15 C16 H16 119.1 ?
O17 C17 N17 123.2(3) ?
O17 C17 C14 119.6(3) ?
N17 C17 C14 117.2(3) ?
C17 N17 H17A 120.0 ?
C17 N17 H17B 120.0 ?
H17A N17 H17B 120.0 ?
F11A B1 F12A 104.8(4) ?
F11A B1 F13A 116.9(4) ?
F11A B1 F14A 108.8(4) ?
F12A B1 F13A 118.5(4) ?
F12A B1 F14A 97.1(4) ?
F13A B1 F14A 108.6(4) ?
F11B B1 F12B 113.6(5) ?
F11B B1 F13B 103.0(5) ?
F11B B1 F14B 106.8(5) ?
F12B B1 F13B 94.1(5) ?
F12B B1 F14B 127.0(5) ?
F13B B1 F14B 108.9(5) ?
F21A B2 F22A 105.9(4) ?
F21A B2 F23A 108.6(5) ?
F21A B2 F24A 109.4(5) ?
F22A B2 F23A 106.3(5) ?
F22A B2 F24A 107.5(5) ?
F23A B2 F24A 118.3(5) ?
F21B B2 F22B 117.0(7) ?
F21B B2 F23B 116.7(7) ?
F21B B2 F24B 111.1(6) ?
F22B B2 F23B 108.4(8) ?
F22B B2 F24B 106.6(8) ?
F23B B2 F24B 94.3(6) ?
C21 C22 H22A 109.5 ?
C21 C22 H22B 109.5 ?
H22A C22 H22B 109.5 ?
C21 C22 H22C 109.5 ?
H22A C22 H22C 109.5 ?
H22B C22 H22C 109.5 ?
N3 C31 C32 179.6(7) ?
C31 C32 H32A 109.5 ?
C31 C32 H32B 109.5 ?
H32A C32 H32B 109.5 ?
C31 C32 H32C 109.5 ?
H32A C32 H32C 109.5 ?
H32B C32 H32C 109.5 ?
N4 C41 C42 179.6(8) ?
C41 C42 H42A 109.5 ?
C41 C42 H42B 109.5 ?
H42A C42 H42B 109.5 ?
C41 C42 H42C 109.5 ?
H42A C42 H42C 109.5 ?
H42B C42 H42C 109.5 ?

loop_
_geom_bond_atom_site_label_1
_geom_bond_atom_site_label_2
_geom_bond_site_symmetry_2
_geom_bond_distance
_geom_bond_publ_flag
Cu1 N1 . 1.945(3) y
Cu1 N2 . 2.316(3) y
Cu1 N11 . 1.964(3) y
Cu1 N22 . 2.024(3) y
Cu1 N62 . 2.026(3) y
N1 C6 . 1.320(5) ?
N1 C2 . 1.327(4) ?
C2 C3 . 1.370(5) ?
C2 N21 . 1.404(5) ?
C3 C4 . 1.383(6) ?
C3 H3 . 0.9500 ?
C4 C5 . 1.387(6) ?
C4 H4 . 0.9500 ?
C5 C6 . 1.382(4) ?
C5 H5 . 0.9500 ?
C6 N61 . 1.406(4) ?
N61 C65 . 1.353(5) ?
N61 N62 . 1.368(3) ?
N62 C63 . 1.326(5) ?
C63 C64 . 1.400(5) ?
C63 H63 . 0.9500 ?
C64 C65 . 1.359(5) ?
C64 H64 . 0.9500 ?
C65 H65 . 0.9500 ?
N21 C25 . 1.353(5) ?
N21 N22 . 1.365(4) ?
N22 C23 . 1.320(5) ?
C23 C24 . 1.396(6) ?
C23 H23 . 0.9500 ?
C24 C25 . 1.365(6) ?
C24 H24 . 0.9500 ?
C25 H25 . 0.9500 ?
N11 C12 . 1.329(5) ?
N11 C16 . 1.338(5) ?
C12 C13 . 1.384(4) ?
C12 H12 . 0.9500 ?
C13 C14 . 1.387(5) ?
C13 H13 . 0.9500 ?
C14 C15 . 1.376(5) ?
C14 C17 . 1.516(4) ?
C15 C16 . 1.381(5) ?
C15 H15 . 0.9500 ?
C16 H16 . 0.9500 ?
C17 O17 . 1.220(4) ?
C17 N17 . 1.328(5) ?
N17 H17A . 0.8800 ?
N17 H17B . 0.8800 ?
B1 F11A . 1.378(5) ?
B1 F12A . 1.426(5) ?
B1 F13A . 1.371(5) ?
B1 F14A . 1.414(6) ?
B1 F11B . 1.421(6) ?
B1 F12B . 1.354(7) ?
B1 F13B . 1.405(6) ?
B1 F14B . 1.351(6) ?
B2 F21A . 1.391(6) ?
B2 F22A . 1.437(6) ?
B2 F23A . 1.390(7) ?
B2 F24A . 1.333(7) ?
B2 F21B . 1.337(7) ?
B2 F22B . 1.345(8) ?
B2 F23B . 1.371(7) ?
B2 F24B . 1.447(7) ?
N2 C21 . 1.136(5) ?
C21 C22 . 1.446(6) ?
C22 H22A . 0.9800 ?
C22 H22B . 0.9800 ?
C22 H22C . 0.9800 ?
N3 C31 . 1.129(6) ?
C31 C32 . 1.440(6) ?
C32 H32A . 0.9800 ?
C32 H32B . 0.9800 ?
C32 H32C . 0.9800 ?
N4 C41 . 1.139(9) ?
C41 C42 . 1.449(10) ?
C42 H42A . 0.9800 ?
C42 H42B . 0.9800 ?
C42 H42C . 0.9800 ?

loop_
_geom_hbond_atom_site_label_D
_geom_hbond_atom_site_label_H
_geom_hbond_atom_site_label_A
_geom_hbond_site_symmetry_A
_geom_hbond_distance_DH
_geom_hbond_distance_HA
_geom_hbond_distance_DA
_geom_hbond_angle_DHA
N17 H17A F11A 5_655 0.88 2.60 3.334(6) 142
N17 H17B F11A 1_655 0.88 2.09 2.900(6) 152
N17 H17B F11B 1_655 0.88 2.01 2.866(7) 163
N17 H17A F12A 5_655 0.88 2.12 2.971(5) 163
N17 H17A F12B 5_655 0.88 2.03 2.885(7) 163
C5 H5 O17 8_665 0.95 2.22 3.140(5) 162
C65 H65 O17 8_665 0.95 2.36 3.221(4) 151

loop_
_geom_torsion_atom_site_label_1
_geom_torsion_atom_site_label_2
_geom_torsion_atom_site_label_3
_geom_torsion_atom_site_label_4
_geom_torsion
C6 N1 C2 C3 2.0(5)
C6 N1 C2 N21 -177.5(3)
N1 C2 C3 C4 -1.1(6)
N21 C2 C3 C4 178.3(4)
C2 C3 C4 C5 0.3(6)
C3 C4 C5 C6 -0.4(6)
C2 N1 C6 C5 -2.1(5)
C2 N1 C6 N61 176.8(3)
C4 C5 C6 N1 1.3(6)
C4 C5 C6 N61 -177.5(4)
N1 C6 N61 C65 -175.4(4)
C5 C6 N61 C65 3.5(6)
N1 C6 N61 N62 -1.4(4)
C5 C6 N61 N62 177.5(4)
C65 N61 N62 C63 -0.2(4)
C6 N61 N62 C63 -175.4(3)
N61 N62 C63 C64 0.2(4)
N62 C63 C64 C65 -0.1(5)
N62 N61 C65 C64 0.2(4)
C6 N61 C65 C64 174.4(4)
C63 C64 C65 N61 0.0(4)
N1 C2 N21 C25 -178.4(4)
C3 C2 N21 C25 2.2(6)
N1 C2 N21 N22 0.9(4)
C3 C2 N21 N22 -178.5(4)
C25 N21 N22 C23 0.0(4)
C2 N21 N22 C23 -179.4(3)
N21 N22 C23 C24 0.4(4)
N22 C23 C24 C25 -0.6(5)
N22 N21 C25 C24 -0.3(5)
C2 N21 C25 C24 179.0(4)
C23 C24 C25 N21 0.5(5)
C16 N11 C12 C13 1.1(6)
N11 C12 C13 C14 0.3(6)
C12 C13 C14 C15 -1.6(5)
C12 C13 C14 C17 178.0(3)
C13 C14 C15 C16 1.6(5)
C17 C14 C15 C16 -178.0(3)
C12 N11 C16 C15 -1.1(6)
C14 C15 C16 N11 -0.3(6)
C15 C14 C17 O17 -16.3(6)
C13 C14 C17 O17 164.1(4)
C15 C14 C17 N17 162.8(4)
C13 C14 C17 N17 -16.8(6)
